data_7135775
loop_
_publ_author_name
'Verma, Kshitiz'
'Saha, Sharajit'
'Bhattacharyya, Hemanga'
'Roy, Sajal'
'Punniyamurthy, Tharmalingam'

_publ_section_title
;
 Rh-catalyzed C-H allylation and annulation of N-arylpyrazolidinones with
 MBH adducts
;
_journal_name_full 'Chemical Communications'
_journal_paper_doi 10.1039/D6CC01732K
_journal_year 2026
_chemical_formula_moiety 'C14 H13 N3 O5'
_chemical_formula_sum 'C14 H13 N3 O5'
_chemical_formula_weight 303.27
_space_group_crystal_system monoclinic
_space_group_IT_number 14
_space_group_name_Hall '-P 2ybc'
_space_group_name_H-M_alt 'P 1 21/c 1'
_atom_sites_solution_hydrogens geom
_audit_creation_date 2025-11-02
_audit_creation_method
;
Olex2 1.5
(compiled 2024.02.16 svn.r378c4104 for OlexSys, GUI svn.r6928)
;
_audit_update_record
;
2025-12-16 deposited with the CCDC.	2026-05-01 downloaded from the CCDC.
;
_cell_angle_alpha 90
_cell_angle_beta 100.897(9)
_cell_angle_gamma 90
_cell_formula_units_Z 4
_cell_length_a 8.740(3)
_cell_length_b 21.397(7)
_cell_length_c 7.686(3)
_cell_measurement_reflns_used 9985
_cell_measurement_temperature 297(2)
_cell_measurement_theta_max 25.00
_cell_measurement_theta_min 2.56
_cell_volume 1411.4(9)
_computing_molecular_graphics 'Olex2 1.5 (Dolomanov et al., 2009)'
_computing_publication_material 'Olex2 1.5 (Dolomanov et al., 2009)'
_computing_structure_refinement 'SHELXL 2019/3 (Sheldrick, 2015)'
_computing_structure_solution 'SHELXT 2018/2 (Sheldrick, 2018)'
_diffrn_ambient_temperature 297.00
_diffrn_measured_fraction_theta_full 0.992
_diffrn_measured_fraction_theta_max 0.992
_diffrn_measurement_device_type 'Bruker APEX-II CCD'
_diffrn_radiation_type MoK\a
_diffrn_radiation_wavelength 0.71073
_diffrn_reflns_av_R_equivalents 0.0438
_diffrn_reflns_av_unetI/netI 0.0172
_diffrn_reflns_Laue_measured_fraction_full 0.992
_diffrn_reflns_Laue_measured_fraction_max 0.992
_diffrn_reflns_limit_h_max 10
_diffrn_reflns_limit_h_min -10
_diffrn_reflns_limit_k_max 25
_diffrn_reflns_limit_k_min -25
_diffrn_reflns_limit_l_max 9
_diffrn_reflns_limit_l_min -9
_diffrn_reflns_number 34323
_diffrn_reflns_point_group_measured_fraction_full 0.992
_diffrn_reflns_point_group_measured_fraction_max 0.992
_diffrn_reflns_theta_full 24.998
_diffrn_reflns_theta_max 24.998
_diffrn_reflns_theta_min 1.903
_exptl_absorpt_coefficient_mu 0.111
_exptl_crystal_density_diffrn 1.427
_exptl_crystal_description block
_exptl_crystal_F_000 632
_exptl_crystal_size_max 0.26
_exptl_crystal_size_mid 0.24
_exptl_crystal_size_min 0.21
_refine_diff_density_max 0.141
_refine_diff_density_min -0.140
_refine_diff_density_rms 0.028
_refine_ls_extinction_method none
_refine_ls_goodness_of_fit_ref 1.059
_refine_ls_hydrogen_treatment constr
_refine_ls_matrix_type full
_refine_ls_number_parameters 200
_refine_ls_number_reflns 2459
_refine_ls_number_restraints 0
_refine_ls_restrained_S_all 1.059
_refine_ls_R_factor_all 0.0503
_refine_ls_R_factor_gt 0.0414
_refine_ls_shift/su_max 0.000
_refine_ls_shift/su_mean 0.000
_refine_ls_structure_factor_coef Fsqd
_refine_ls_weighting_details 'w=1/[\s^2^(Fo^2^)+(0.0371P)^2^+0.5174P] where P=(Fo^2^+2Fc^2^)/3'
_refine_ls_weighting_scheme calc
_refine_ls_wR_factor_gt 0.0948
_refine_ls_wR_factor_ref 0.1035
_reflns_Friedel_coverage 0.000
_reflns_number_gt 2093
_reflns_number_total 2459
_reflns_threshold_expression 'I > 2\s(I)'
_cod_data_source_file d6cc01732k2.cif
_cod_data_source_block tpkv111_0ma_a
_cod_original_cell_volume 1411.5(8)
_cod_database_code 7135775
_shelx_shelxl_version_number 2019/3
_shelx_space_group_comment
;
The symmetry employed for this shelxl refinement is uniquely defined
by the following loop, which should always be used as a source of
symmetry information in preference to the above space-group names.
They are only intended as comments.
;
_olex2_refinement_description
;
1. Fixed Uiso
 At 1.2 times of:
  All C(H) groups, All C(H,H) groups
 At 1.5 times of:
  All C(H,H,H) groups
2.a Ternary CH refined with riding coordinates:
 C00B(H00B)
2.b Secondary CH2 refined with riding coordinates:
 C00K(H00C,H00D), C00L(H00E,H00F)
2.c Aromatic/amide H refined with riding coordinates:
 C00A(H00A), C00H(H00H), C00I(H00I)
2.d X=CH2 refined with riding coordinates:
 C1(H1A,H1B)
2.e Idealised Me refined as rotating group:
 C00M(H00G,H00J,H00K)
;
_olex2_submission_special_instructions 'No special instructions were received'

loop_
_space_group_symop_operation_xyz
'x, y, z'
'-x, y+1/2, -z+1/2'
'-x, -y, -z'
'x, -y-1/2, z-1/2'

loop_
_atom_site_label
_atom_site_type_symbol
_atom_site_fract_x
_atom_site_fract_y
_atom_site_fract_z
_atom_site_U_iso_or_equiv
_atom_site_adp_type
_atom_site_occupancy
_atom_site_site_symmetry_order
_atom_site_calc_flag
_atom_site_refinement_flags_posn
_atom_site_refinement_flags_adp
_atom_site_refinement_flags_occupancy
_atom_site_disorder_assembly
_atom_site_disorder_group
O001 O 0.90517(15) 0.37341(7) 1.05016(18) 0.0728(4) Uani 1 1 d . . . . .
O002 O 0.35632(15) 0.32286(7) 0.7829(2) 0.0722(4) Uani 1 1 d . . . . .
N003 N 0.82817(16) 0.34972(7) 0.75836(18) 0.0505(4) Uani 1 1 d . . . . .
O004 O 0.19259(18) 0.45918(8) 0.3215(2) 0.0813(5) Uani 1 1 d . . . . .
O2 O 0.30054(19) 0.50310(7) 0.12406(19) 0.0817(5) Uani 1 1 d . . . . .
O1 O 0.37124(17) 0.22078(6) 0.7336(2) 0.0755(4) Uani 1 1 d . . . . .
N1 N 0.86836(17) 0.36819(7) 0.5917(2) 0.0574(4) Uani 1 1 d . . . . .
N2 N 0.3068(2) 0.46980(7) 0.2556(2) 0.0593(4) Uani 1 1 d . . . . .
C009 C 0.60785(18) 0.38677(7) 0.5736(2) 0.0410(4) Uani 1 1 d . . . . .
C00A C 0.46486(19) 0.41002(7) 0.4953(2) 0.0438(4) Uani 1 1 d . . . . .
H00A H 0.377296 0.403852 0.545611 0.053 Uiso 1 1 calc R U . . .
C00B C 0.65778(18) 0.34829(7) 0.7411(2) 0.0425(4) Uani 1 1 d . . . . .
H00B H 0.627275 0.369606 0.842167 0.051 Uiso 1 1 calc R U . . .
C00C C 0.7378(2) 0.39697(8) 0.4959(2) 0.0471(4) Uani 1 1 d . . . . .
C00D C 0.5928(2) 0.28238(7) 0.7255(2) 0.0462(4) Uani 1 1 d . . . . .
C00E C 0.9247(2) 0.37734(9) 0.8990(3) 0.0560(5) Uani 1 1 d . . . . .
C00F C 0.4559(2) 0.44315(7) 0.3377(2) 0.0479(4) Uani 1 1 d . . . . .
C00G C 0.4296(2) 0.27838(8) 0.7501(2) 0.0510(4) Uani 1 1 d . . . . .
C00H C 0.7271(2) 0.42983(9) 0.3379(2) 0.0573(5) Uani 1 1 d . . . . .
H00H H 0.814257 0.435929 0.286768 0.069 Uiso 1 1 calc R U . . .
C00I C 0.5841(2) 0.45298(8) 0.2597(2) 0.0567(5) Uani 1 1 d . . . . .
H00I H 0.573437 0.475291 0.154265 0.068 Uiso 1 1 calc R U . . .
C1 C 0.6724(3) 0.23289(9) 0.6926(3) 0.0695(6) Uani 1 1 d . . . . .
H1A H 0.625883 0.193636 0.684164 0.083 Uiso 1 1 calc R U . . .
H1B H 0.775030 0.237209 0.677886 0.083 Uiso 1 1 calc R U . . .
C00K C 1.0531(2) 0.40987(11) 0.8293(3) 0.0746(6) Uani 1 1 d . . . . .
H00C H 1.052418 0.454282 0.854483 0.090 Uiso 1 1 calc R U . . .
H00D H 1.153679 0.392894 0.883720 0.090 Uiso 1 1 calc R U . . .
C00L C 1.0222(2) 0.39872(12) 0.6338(3) 0.0808(7) Uani 1 1 d . . . . .
H00E H 1.021150 0.437929 0.570194 0.097 Uiso 1 1 calc R U . . .
H00F H 1.101878 0.371935 0.601304 0.097 Uiso 1 1 calc R U . . .
C00M C 0.2120(3) 0.21372(13) 0.7565(4) 0.0928(8) Uani 1 1 d . . . . .
H00G H 0.202755 0.227818 0.872691 0.139 Uiso 1 1 calc R U . . .
H00J H 0.182514 0.170513 0.743278 0.139 Uiso 1 1 calc R U . . .
H00K H 0.144793 0.238137 0.668951 0.139 Uiso 1 1 calc R U . . .

loop_
_atom_site_aniso_label
_atom_site_aniso_U_11
_atom_site_aniso_U_22
_atom_site_aniso_U_33
_atom_site_aniso_U_23
_atom_site_aniso_U_13
_atom_site_aniso_U_12
O001 0.0602(8) 0.0990(11) 0.0573(8) -0.0047(7) 0.0061(6) 0.0066(7)
O002 0.0546(8) 0.0581(9) 0.1087(12) 0.0075(8) 0.0277(7) 0.0006(6)
N003 0.0431(8) 0.0599(9) 0.0506(8) 0.0049(7) 0.0140(6) 0.0049(6)
O004 0.0628(9) 0.0890(11) 0.0888(11) 0.0251(9) 0.0056(8) 0.0103(8)
O2 0.1005(12) 0.0712(9) 0.0643(9) 0.0250(7) -0.0075(8) 0.0026(8)
O1 0.0798(10) 0.0541(8) 0.0913(11) 0.0032(7) 0.0126(8) -0.0196(7)
N1 0.0511(8) 0.0698(10) 0.0571(9) 0.0062(8) 0.0246(7) 0.0068(7)
N2 0.0734(11) 0.0435(8) 0.0546(9) 0.0035(7) -0.0045(8) -0.0002(7)
C009 0.0483(9) 0.0354(8) 0.0409(8) -0.0027(6) 0.0128(7) -0.0015(7)
C00A 0.0496(9) 0.0359(8) 0.0467(9) -0.0010(7) 0.0114(7) -0.0022(7)
C00B 0.0422(8) 0.0447(9) 0.0421(8) 0.0015(7) 0.0120(7) 0.0045(7)
C00C 0.0535(10) 0.0452(9) 0.0457(9) -0.0044(7) 0.0177(7) 0.0010(7)
C00D 0.0571(10) 0.0421(9) 0.0399(8) 0.0067(7) 0.0101(7) 0.0051(7)
C00E 0.0420(9) 0.0607(11) 0.0645(12) -0.0023(9) 0.0082(8) 0.0108(8)
C00F 0.0612(10) 0.0365(8) 0.0436(9) -0.0001(7) 0.0037(8) -0.0009(7)
C00G 0.0562(10) 0.0465(10) 0.0481(10) 0.0099(8) 0.0045(8) -0.0040(8)
C00H 0.0710(12) 0.0588(11) 0.0489(10) -0.0018(8) 0.0285(9) -0.0046(9)
C00I 0.0807(13) 0.0496(10) 0.0406(9) 0.0026(7) 0.0138(9) -0.0044(9)
C1 0.0869(14) 0.0490(11) 0.0770(14) 0.0046(10) 0.0262(11) 0.0107(10)
C00K 0.0459(11) 0.0832(15) 0.0972(17) -0.0100(12) 0.0196(10) -0.0036(10)
C00L 0.0446(11) 0.1081(18) 0.0947(17) 0.0214(14) 0.0260(11) 0.0032(11)
C00M 0.0772(15) 0.0919(18) 0.1043(19) 0.0185(14) 0.0048(13) -0.0375(13)

loop_
_atom_type_symbol
_atom_type_description
_atom_type_scat_dispersion_real
_atom_type_scat_dispersion_imag
_atom_type_scat_source
C C 0.0033 0.0016 'International Tables Vol C Tables 4.2.6.8 and 6.1.1.4'
H H 0.0000 0.0000 'International Tables Vol C Tables 4.2.6.8 and 6.1.1.4'
N N 0.0061 0.0033 'International Tables Vol C Tables 4.2.6.8 and 6.1.1.4'
O O 0.0106 0.0060 'International Tables Vol C Tables 4.2.6.8 and 6.1.1.4'

loop_
_geom_angle_atom_site_label_1
_geom_angle_atom_site_label_2
_geom_angle_atom_site_label_3
_geom_angle
_geom_angle_site_symmetry_1
_geom_angle_site_symmetry_3
_geom_angle_publ_flag
N1 N003 C00B 109.72(12) . . ?
C00E N003 N1 111.34(14) . . ?
C00E N003 C00B 122.77(14) . . ?
C00G O1 C00M 116.50(17) . . ?
N003 N1 C00L 106.91(15) . . ?
C00C N1 N003 106.24(12) . . ?
C00C N1 C00L 123.16(16) . . ?
O004 N2 O2 122.40(17) . . ?
O004 N2 C00F 118.81(15) . . ?
O2 N2 C00F 118.78(18) . . ?
C00A C009 C00B 131.18(14) . . ?
C00A C009 C00C 120.13(15) . . ?
C00C C009 C00B 108.68(14) . . ?
C009 C00A H00A 121.2 . . ?
C009 C00A C00F 117.55(15) . . ?
C00F C00A H00A 121.2 . . ?
N003 C00B C009 100.87(12) . . ?
N003 C00B H00B 110.0 . . ?
N003 C00B C00D 112.60(13) . . ?
C009 C00B H00B 110.0 . . ?
C00D C00B C009 113.14(13) . . ?
C00D C00B H00B 110.0 . . ?
N1 C00C C009 111.05(14) . . ?
N1 C00C C00H 127.11(16) . . ?
C00H C00C C009 121.78(17) . . ?
C00G C00D C00B 113.59(14) . . ?
C1 C00D C00B 124.01(17) . . ?
C1 C00D C00G 122.40(17) . . ?
O001 C00E N003 123.32(17) . . ?
O001 C00E C00K 128.74(19) . . ?
N003 C00E C00K 107.92(17) . . ?
C00A C00F N2 118.45(16) . . ?
C00I C00F N2 119.05(16) . . ?
C00I C00F C00A 122.48(16) . . ?
O002 C00G O1 123.00(17) . . ?
O002 C00G C00D 123.20(16) . . ?
O1 C00G C00D 113.80(16) . . ?
C00C C00H H00H 121.0 . . ?
C00I C00H C00C 118.02(17) . . ?
C00I C00H H00H 121.0 . . ?
C00F C00I H00I 120.0 . . ?
C00H C00I C00F 120.04(16) . . ?
C00H C00I H00I 120.0 . . ?
C00D C1 H1A 120.0 . . ?
C00D C1 H1B 120.0 . . ?
H1A C1 H1B 120.0 . . ?
C00E C00K H00C 110.5 . . ?
C00E C00K H00D 110.5 . . ?
H00C C00K H00D 108.7 . . ?
C00L C00K C00E 106.24(17) . . ?
C00L C00K H00C 110.5 . . ?
C00L C00K H00D 110.5 . . ?
N1 C00L C00K 105.94(16) . . ?
N1 C00L H00E 110.5 . . ?
N1 C00L H00F 110.5 . . ?
C00K C00L H00E 110.5 . . ?
C00K C00L H00F 110.5 . . ?
H00E C00L H00F 108.7 . . ?
O1 C00M H00G 109.5 . . ?
O1 C00M H00J 109.5 . . ?
O1 C00M H00K 109.5 . . ?
H00G C00M H00J 109.5 . . ?
H00G C00M H00K 109.5 . . ?
H00J C00M H00K 109.5 . . ?

loop_
_geom_bond_atom_site_label_1
_geom_bond_atom_site_label_2
_geom_bond_distance
_geom_bond_site_symmetry_2
_geom_bond_publ_flag
O001 C00E 1.208(2) . ?
O002 C00G 1.200(2) . ?
N003 N1 1.446(2) . ?
N003 C00B 1.470(2) . ?
N003 C00E 1.373(2) . ?
O004 N2 1.223(2) . ?
O2 N2 1.229(2) . ?
O1 C00G 1.331(2) . ?
O1 C00M 1.444(3) . ?
N1 C00C 1.381(2) . ?
N1 C00L 1.475(3) . ?
N2 C00F 1.453(2) . ?
C009 C00A 1.374(2) . ?
C009 C00B 1.521(2) . ?
C009 C00C 1.397(2) . ?
C00A H00A 0.9300 . ?
C00A C00F 1.392(2) . ?
C00B H00B 0.9800 . ?
C00B C00D 1.517(2) . ?
C00C C00H 1.391(2) . ?
C00D C00G 1.477(3) . ?
C00D C1 1.317(2) . ?
C00E C00K 1.502(3) . ?
C00F C00I 1.384(3) . ?
C00H H00H 0.9300 . ?
C00H C00I 1.373(3) . ?
C00I H00I 0.9300 . ?
C1 H1A 0.9300 . ?
C1 H1B 0.9300 . ?
C00K H00C 0.9700 . ?
C00K H00D 0.9700 . ?
C00K C00L 1.495(3) . ?
C00L H00E 0.9700 . ?
C00L H00F 0.9700 . ?
C00M H00G 0.9600 . ?
C00M H00J 0.9600 . ?
C00M H00K 0.9600 . ?

loop_
_geom_torsion_atom_site_label_1
_geom_torsion_atom_site_label_2
_geom_torsion_atom_site_label_3
_geom_torsion_atom_site_label_4
_geom_torsion
_geom_torsion_site_symmetry_1
_geom_torsion_site_symmetry_2
_geom_torsion_site_symmetry_3
_geom_torsion_site_symmetry_4
_geom_torsion_publ_flag
O001 C00E C00K C00L 178.7(2) . . . . ?
N003 N1 C00C C009 -12.31(19) . . . . ?
N003 N1 C00C C00H 170.61(17) . . . . ?
N003 N1 C00L C00K -12.2(2) . . . . ?
N003 C00B C00D C00G 166.47(13) . . . . ?
N003 C00B C00D C1 -13.7(2) . . . . ?
N003 C00E C00K C00L 0.1(2) . . . . ?
O004 N2 C00F C00A -4.2(2) . . . . ?
O004 N2 C00F C00I 177.49(17) . . . . ?
O2 N2 C00F C00A 174.50(15) . . . . ?
O2 N2 C00F C00I -3.8(2) . . . . ?
N1 N003 C00B C009 -17.29(16) . . . . ?
N1 N003 C00B C00D 103.60(15) . . . . ?
N1 N003 C00E O001 173.18(16) . . . . ?
N1 N003 C00E C00K -8.09(19) . . . . ?
N1 C00C C00H C00I 177.50(17) . . . . ?
N2 C00F C00I C00H 178.05(16) . . . . ?
C009 C00A C00F N2 -178.13(14) . . . . ?
C009 C00A C00F C00I 0.1(2) . . . . ?
C009 C00B C00D C00G -79.96(17) . . . . ?
C009 C00B C00D C1 99.8(2) . . . . ?
C009 C00C C00H C00I 0.7(3) . . . . ?
C00A C009 C00B N003 -170.92(16) . . . . ?
C00A C009 C00B C00D 68.6(2) . . . . ?
C00A C009 C00C N1 -178.04(14) . . . . ?
C00A C009 C00C C00H -0.8(2) . . . . ?
C00A C00F C00I C00H -0.1(3) . . . . ?
C00B N003 N1 C00C 19.07(18) . . . . ?
C00B N003 N1 C00L 152.22(15) . . . . ?
C00B N003 C00E O001 40.1(3) . . . . ?
C00B N003 C00E C00K -141.12(16) . . . . ?
C00B C009 C00A C00F -178.86(15) . . . . ?
C00B C009 C00C N1 1.35(19) . . . . ?
C00B C009 C00C C00H 178.61(15) . . . . ?
C00B C00D C00G O002 -1.4(2) . . . . ?
C00B C00D C00G O1 178.95(14) . . . . ?
C00C N1 C00L C00K 111.0(2) . . . . ?
C00C C009 C00A C00F 0.4(2) . . . . ?
C00C C009 C00B N003 9.78(16) . . . . ?
C00C C009 C00B C00D -110.72(15) . . . . ?
C00C C00H C00I C00F -0.3(3) . . . . ?
C00E N003 N1 C00C -120.17(15) . . . . ?
C00E N003 N1 C00L 13.0(2) . . . . ?
C00E N003 C00B C009 116.38(17) . . . . ?
C00E N003 C00B C00D -122.73(17) . . . . ?
C00E C00K C00L N1 7.6(2) . . . . ?
C1 C00D C00G O002 178.78(19) . . . . ?
C1 C00D C00G O1 -0.9(2) . . . . ?
C00L N1 C00C C009 -135.84(18) . . . . ?
C00L N1 C00C C00H 47.1(3) . . . . ?
C00M O1 C00G O002 0.2(3) . . . . ?
C00M O1 C00G C00D 179.87(16) . . . . ?
